data_7043073
loop_
_publ_author_name
'Dhungana, Tara Prasad'
'Hashimoto, Hisako'
'Tobita, Hiromi'

_publ_section_title
;
 An Iron Germylene Complex Having Fe-H and Ge-H Bonds: Synthesis,
 Structure and Reactivity
;
_journal_name_full 'Dalton Trans.'
_journal_paper_doi 10.1039/C7DT01159H
_journal_year 2017
_chemical_formula_moiety '(C28 H49 Fe Ge N O2 Si3), 1(C7H8)'
_chemical_formula_sum 'C35 H57 Fe Ge N O2 Si3'
_chemical_formula_weight 736.52
_space_group_crystal_system triclinic
_space_group_IT_number 2
_space_group_name_Hall '-P 1'
_space_group_name_H-M_alt 'P -1'
_symmetry_space_group_name_Hall '-P 1'
_symmetry_space_group_name_H-M 'P -1'
_atom_sites_solution_hydrogens mixed
_atom_sites_solution_primary direct
_audit_creation_method SHELXL-2016/6
_audit_update_record
;
2017-05-18 deposited with the CCDC.
2017-05-22 downloaded from the CCDC.
;
_cell_angle_alpha 77.427(2)
_cell_angle_beta 86.298(3)
_cell_angle_gamma 80.826(2)
_cell_formula_units_Z 2
_cell_length_a 8.6833(7)
_cell_length_b 12.7710(10)
_cell_length_c 17.5545(9)
_cell_measurement_reflns_used 36054
_cell_measurement_temperature 150(2)
_cell_measurement_theta_max 27.48
_cell_measurement_theta_min 1.19
_cell_volume 1874.8(2)
_computing_cell_refinement PROCESS-AUTO
_computing_data_collection PROCESS-AUTO
_computing_data_reduction 'teXsan Ver.1.11'
_computing_molecular_graphics 'ORTEP III'
_computing_publication_material 'Yadokari-XG 2009'
_computing_structure_refinement 'SHELXL-2016/6 (Sheldrick, 2016)'
_computing_structure_solution 'SHELXS-97 (Sheldrick, 1997)'
_diffrn_ambient_temperature 150(2)
_diffrn_detector_area_resol_mean 10.00
_diffrn_measured_fraction_theta_full 0.994
_diffrn_measured_fraction_theta_max 0.992
_diffrn_measurement_device_type 'Rigaku RAXIS-RAPID Imaging Plate'
_diffrn_measurement_method \w
_diffrn_radiation_type MoK\a
_diffrn_radiation_wavelength 0.71073
_diffrn_reflns_av_R_equivalents 0.0542
_diffrn_reflns_av_unetI/netI 0.0409
_diffrn_reflns_Laue_measured_fraction_full 0.994
_diffrn_reflns_Laue_measured_fraction_max 0.992
_diffrn_reflns_limit_h_max 11
_diffrn_reflns_limit_h_min -11
_diffrn_reflns_limit_k_max 16
_diffrn_reflns_limit_k_min -16
_diffrn_reflns_limit_l_max 22
_diffrn_reflns_limit_l_min -22
_diffrn_reflns_number 26076
_diffrn_reflns_point_group_measured_fraction_full 0.994
_diffrn_reflns_point_group_measured_fraction_max 0.992
_diffrn_reflns_theta_full 25.242
_diffrn_reflns_theta_max 27.483
_diffrn_reflns_theta_min 2.230
_diffrn_source 'rotating-anode X-ray tube'
_exptl_absorpt_coefficient_mu 1.315
_exptl_absorpt_correction_T_max 0.7690
_exptl_absorpt_correction_T_min 0.7116
_exptl_absorpt_correction_type numerical
_exptl_absorpt_process_details 'NUMABS (Higashi, 1999)'
_exptl_crystal_colour brawn
_exptl_crystal_density_diffrn 1.305
_exptl_crystal_description block
_exptl_crystal_F_000 780
_exptl_crystal_size_max 0.400
_exptl_crystal_size_mid 0.360
_exptl_crystal_size_min 0.350
_refine_diff_density_max 0.367
_refine_diff_density_min -0.508
_refine_diff_density_rms 0.085
_refine_ls_extinction_method none
_refine_ls_goodness_of_fit_ref 1.059
_refine_ls_hydrogen_treatment mixed
_refine_ls_matrix_type full
_refine_ls_number_parameters 459
_refine_ls_number_reflns 8525
_refine_ls_number_restraints 0
_refine_ls_restrained_S_all 1.059
_refine_ls_R_factor_all 0.0487
_refine_ls_R_factor_gt 0.0412
_refine_ls_shift/su_max 0.002
_refine_ls_shift/su_mean 0.000
_refine_ls_structure_factor_coef Fsqd
_refine_ls_weighting_details 'w=1/[\s^2^(Fo^2^)+(0.0425P)^2^+1.3738P] where P=(Fo^2^+2Fc^2^)/3'
_refine_ls_weighting_scheme calc
_refine_ls_wR_factor_gt 0.0933
_refine_ls_wR_factor_ref 0.0970
_reflns_Friedel_coverage 0.000
_reflns_number_gt 7525
_reflns_number_total 8525
_reflns_threshold_expression 'I > 2\s(I)'
_cod_data_source_file c7dt01159h2.cif
_cod_data_source_block tara6a
_cod_database_code 7043073
_shelx_shelxl_version_number 2016/6
_shelx_space_group_comment
;
The symmetry employed for this shelxl refinement is uniquely defined
by the following loop, which should always be used as a source of
symmetry information in preference to the above space-group names.
They are only intended as comments. According to this comment, those reflections were removed: (h,k,l) = (0,1,1), (0,1,0), (0,0,1), (1,1,0). In a unit cell, one molecule of  toluene was contained as a crystal solvent: a half molecule of it was on the corner of the unit cell and the other half molecule of it was on the middle of the C-axis and both of them were disordered in two positions.
;
_shelx_estimated_absorpt_t_min 0.621
_shelx_estimated_absorpt_t_max 0.656

loop_
_space_group_symop_operation_xyz
'x, y, z'
'-x, -y, -z'

loop_
_atom_site_label
_atom_site_type_symbol
_atom_site_fract_x
_atom_site_fract_y
_atom_site_fract_z
_atom_site_U_iso_or_equiv
_atom_site_adp_type
_atom_site_occupancy
_atom_site_site_symmetry_order
_atom_site_calc_flag
_atom_site_refinement_flags_posn
_atom_site_refinement_flags_adp
_atom_site_refinement_flags_occupancy
_atom_site_disorder_assembly
_atom_site_disorder_group
Fe1 Fe 0.72043(4) 0.78756(2) 0.30815(2) 0.02531(8) Uani 1 1 d . . . . .
Ge1 Ge 0.80082(3) 0.64031(2) 0.25104(2) 0.02630(7) Uani 1 1 d . . . . .
O1 O 0.7972(2) 0.72677(13) 0.14574(9) 0.0367(4) Uani 1 1 d . . . . .
C1 C 0.7144(3) 0.82017(18) 0.13973(14) 0.0336(5) Uani 1 1 d . . . . .
H1 H 0.690699 0.861174 0.088754 0.040 Uiso 1 1 calc R U . . .
N1 N 0.6606(2) 0.86262(15) 0.19837(11) 0.0280(4) Uani 1 1 d . . . . .
C2 C 0.5632(3) 0.96495(18) 0.17835(14) 0.0314(5) Uani 1 1 d . . . . .
C3 C 0.4279(3) 0.9847(2) 0.22109(16) 0.0382(5) Uani 1 1 d . . . . .
H3 H 0.400574 0.930922 0.264174 0.046 Uiso 1 1 calc R U . . .
C4 C 0.3313(3) 1.0830(2) 0.20135(19) 0.0485(7) Uani 1 1 d . . . . .
H4 H 0.236941 1.095548 0.230732 0.058 Uiso 1 1 calc R U . . .
C5 C 0.3690(4) 1.1632(2) 0.1400(2) 0.0517(7) Uani 1 1 d . . . . .
H5 H 0.301916 1.230505 0.127095 0.062 Uiso 1 1 calc R U . . .
C6 C 0.5044(4) 1.1441(2) 0.09818(18) 0.0499(7) Uani 1 1 d . . . . .
H6 H 0.531811 1.198706 0.055707 0.060 Uiso 1 1 calc R U . . .
C7 C 0.6026(3) 1.0462(2) 0.11672(16) 0.0408(6) Uani 1 1 d . . . . .
H7 H 0.697198 1.034419 0.087345 0.049 Uiso 1 1 calc R U . . .
C8 C 0.5418(3) 0.75403(18) 0.34554(13) 0.0307(5) Uani 1 1 d . . . . .
O2 O 0.4270(2) 0.73490(16) 0.37810(11) 0.0444(4) Uani 1 1 d . . . . .
C9 C 0.8405(3) 0.91864(18) 0.31399(14) 0.0313(5) Uani 1 1 d . . . . .
C10 C 0.7377(3) 0.8989(2) 0.37847(15) 0.0363(5) Uani 1 1 d . . . . .
C11 C 0.7838(3) 0.7893(2) 0.41962(14) 0.0405(6) Uani 1 1 d . . . . .
C12 C 0.9140(3) 0.7440(2) 0.37977(15) 0.0391(6) Uani 1 1 d . . . . .
C13 C 0.8466(4) 1.0247(2) 0.25895(18) 0.0477(7) Uani 1 1 d . . . . .
H13 H 0.742134 1.067504 0.255227 0.072 Uiso 1 1 calc R U . . .
H13A H 0.883261 1.012094 0.207263 0.072 Uiso 1 1 calc R U . . .
H13B H 0.918501 1.064257 0.278152 0.072 Uiso 1 1 calc R U . . .
C14 C 0.6153(4) 0.9801(3) 0.4038(2) 0.0577(9) Uani 1 1 d . . . . .
H14 H 0.661670 1.020547 0.435579 0.086 Uiso 1 1 calc R U . . .
H14A H 0.534146 0.943135 0.434758 0.086 Uiso 1 1 calc R U . . .
H14B H 0.569057 1.030509 0.357792 0.086 Uiso 1 1 calc R U . . .
C15 C 0.7158(5) 0.7367(3) 0.49631(16) 0.0701(11) Uani 1 1 d . . . . .
H15 H 0.723425 0.658591 0.499135 0.105 Uiso 1 1 calc R U . . .
H15A H 0.605984 0.768187 0.501052 0.105 Uiso 1 1 calc R U . . .
H15B H 0.773616 0.748979 0.538924 0.105 Uiso 1 1 calc R U . . .
C16 C 1.0175(4) 0.6392(3) 0.4091(2) 0.0642(10) Uani 1 1 d . . . . .
H16 H 1.109424 0.653616 0.432385 0.096 Uiso 1 1 calc R U . . .
H16A H 1.050668 0.603226 0.365563 0.096 Uiso 1 1 calc R U . . .
H16B H 0.960065 0.592059 0.448595 0.096 Uiso 1 1 calc R U . . .
C17 C 1.0835(3) 0.8138(3) 0.25755(19) 0.0507(7) Uani 1 1 d . . . . .
H17 H 1.053264 0.853206 0.205001 0.076 Uiso 1 1 calc R U . . .
H17A H 1.118447 0.737095 0.256946 0.076 Uiso 1 1 calc R U . . .
H17B H 1.168517 0.844685 0.274366 0.076 Uiso 1 1 calc R U . . .
C18 C 0.7224(3) 0.50990(17) 0.23093(13) 0.0271(4) Uani 1 1 d . . . . .
H18 H 0.983(3) 0.601(2) 0.2559(16) 0.043(8) Uiso 1 1 d . . . . .
Si1 Si 0.56970(8) 0.54955(5) 0.15424(4) 0.03460(15) Uani 1 1 d . . . . .
Si2 Si 0.90064(8) 0.42595(5) 0.19596(4) 0.03434(15) Uani 1 1 d . . . . .
Si3 Si 0.63642(9) 0.43612(5) 0.32545(4) 0.03683(16) Uani 1 1 d . . . . .
C19 C 0.4261(3) 0.6695(2) 0.16810(19) 0.0486(7) Uani 1 1 d . . . . .
H19 H 0.421561 0.725400 0.119889 0.073 Uiso 1 1 calc R U . . .
H19A H 0.458451 0.698505 0.210824 0.073 Uiso 1 1 calc R U . . .
H19B H 0.322788 0.647528 0.180890 0.073 Uiso 1 1 calc R U . . .
C20 C 0.6460(4) 0.5846(3) 0.05119(16) 0.0502(7) Uani 1 1 d . . . . .
H20 H 0.700321 0.647800 0.044662 0.075 Uiso 1 1 calc R U . . .
H20A H 0.558867 0.601600 0.015564 0.075 Uiso 1 1 calc R U . . .
H20B H 0.718821 0.522875 0.039343 0.075 Uiso 1 1 calc R U . . .
C21 C 0.4571(3) 0.4363(2) 0.15494(19) 0.0513(7) Uani 1 1 d . . . . .
H21 H 0.377146 0.459864 0.115362 0.077 Uiso 1 1 calc R U . . .
H21A H 0.407048 0.415864 0.206548 0.077 Uiso 1 1 calc R U . . .
H21B H 0.528194 0.373607 0.143264 0.077 Uiso 1 1 calc R U . . .
C22 C 1.0184(3) 0.5066(2) 0.11888(17) 0.0461(6) Uani 1 1 d . . . . .
H22 H 0.948743 0.554156 0.079789 0.069 Uiso 1 1 calc R U . . .
H22A H 1.092363 0.457293 0.093691 0.069 Uiso 1 1 calc R U . . .
H22B H 1.075858 0.550718 0.142708 0.069 Uiso 1 1 calc R U . . .
C23 C 0.8531(4) 0.3147(2) 0.15207(19) 0.0500(7) Uani 1 1 d . . . . .
H23 H 0.797732 0.346075 0.103548 0.075 Uiso 1 1 calc R U . . .
H23A H 0.786830 0.270739 0.188864 0.075 Uiso 1 1 calc R U . . .
H23B H 0.949863 0.268794 0.140770 0.075 Uiso 1 1 calc R U . . .
C24 C 1.0360(3) 0.3576(2) 0.27655(19) 0.0509(7) Uani 1 1 d . . . . .
H24 H 1.129395 0.318676 0.255039 0.076 Uiso 1 1 calc R U . . .
H24A H 0.983375 0.306086 0.315020 0.076 Uiso 1 1 calc R U . . .
H24B H 1.066331 0.412169 0.301842 0.076 Uiso 1 1 calc R U . . .
C25 C 0.4282(4) 0.4902(2) 0.3448(2) 0.0534(8) Uani 1 1 d . . . . .
H25 H 0.397843 0.459701 0.398836 0.080 Uiso 1 1 calc R U . . .
H25A H 0.361665 0.469758 0.309074 0.080 Uiso 1 1 calc R U . . .
H25B H 0.415665 0.569415 0.336622 0.080 Uiso 1 1 calc R U . . .
C26 C 0.6409(4) 0.2875(2) 0.33172(18) 0.0510(7) Uani 1 1 d . . . . .
H26 H 0.748999 0.253122 0.325840 0.077 Uiso 1 1 calc R U . . .
H26A H 0.578947 0.276914 0.290050 0.077 Uiso 1 1 calc R U . . .
H26B H 0.597152 0.254752 0.382559 0.077 Uiso 1 1 calc R U . . .
C27 C 0.7422(4) 0.4479(3) 0.41088(16) 0.0555(8) Uani 1 1 d . . . . .
H27 H 0.697620 0.406778 0.458661 0.083 Uiso 1 1 calc R U . . .
H27A H 0.731997 0.524431 0.414018 0.083 Uiso 1 1 calc R U . . .
H27B H 0.852747 0.418864 0.405129 0.083 Uiso 1 1 calc R U . . .
C28 C -0.0499(6) 1.0183(5) 0.5225(3) 0.0589(18) Uani 0.5 1 d G . P A -1
C29 C 0.0150(7) 0.9099(4) 0.5304(3) 0.055(4) Uani 0.5 1 d G . P A -1
H29 H -0.020820 0.856625 0.571343 0.066 Uiso 0.5 1 calc R U P A -1
C30 C 0.1322(7) 0.8794(3) 0.4783(4) 0.074(3) Uani 0.5 1 d G . P A -1
H30 H 0.176538 0.805276 0.483679 0.089 Uiso 0.5 1 calc R U P A -1
C31 C 0.1846(7) 0.9573(5) 0.4183(3) 0.055(3) Uani 0.5 1 d G . P A -1
H31 H 0.264736 0.936481 0.382734 0.066 Uiso 0.5 1 calc R U P A -1
C32 C 0.1198(7) 1.0658(4) 0.4104(3) 0.0624(17) Uani 0.5 1 d G . P A -1
H32 H 0.155576 1.119036 0.369452 0.075 Uiso 0.5 1 calc R U P A -1
C33 C 0.0025(6) 1.0963(3) 0.4625(3) 0.070(4) Uani 0.5 1 d G . P A -1
H33 H -0.041783 1.170387 0.457116 0.084 Uiso 0.5 1 calc R U P A -1
C34 C -0.1622(18) 1.0513(14) 0.5745(9) 0.143(9) Uani 0.5 1 d . . P A -1
H34 H -0.242557 1.003695 0.582809 0.214 Uiso 0.5 1 calc R U P A -1
H34A H -0.209872 1.126097 0.553541 0.214 Uiso 0.5 1 calc R U P A -1
H34B H -0.114444 1.047511 0.624281 0.214 Uiso 0.5 1 calc R U P A -1
C35 C 0.9695(8) 0.0715(6) -0.0097(4) 0.0501(15) Uani 0.5 1 d . . P B -1
C36 C 1.101(3) 0.030(3) 0.0428(15) 0.053(4) Uani 0.5 1 d . . P B -1
H40 H 1.147471 0.078918 0.064823 0.064 Uiso 0.5 1 calc R U P B -1
C37 C 1.1534(9) -0.0725(8) 0.0589(4) 0.0633(19) Uani 0.5 1 d . . P B -1
H41 H 1.237972 -0.097798 0.093150 0.076 Uiso 0.5 1 calc R U P B -1
C38 C 1.092(3) -0.1469(13) 0.0283(14) 0.074(5) Uani 0.5 1 d . . P B -1
H42 H 1.133376 -0.221655 0.042444 0.089 Uiso 0.5 1 calc R U P B -1
C39 C 0.9730(11) -0.1154(7) -0.0212(5) 0.065(2) Uani 0.5 1 d . . P B -1
H39 H 0.930499 -0.165103 -0.043958 0.078 Uiso 0.5 1 calc R U P B -1
C40 C 0.921(3) -0.013(3) -0.0357(16) 0.058(5) Uani 0.5 1 d . . P B -1
H38 H 0.835546 0.008374 -0.069665 0.069 Uiso 0.5 1 calc R U P B -1
C41 C 0.895(3) 0.1858(14) -0.0291(15) 0.073(5) Uani 0.5 1 d . . P B -1
H35 H 0.834350 0.204384 0.016281 0.110 Uiso 0.5 1 calc R U P B -1
H36 H 0.826580 0.196361 -0.073069 0.110 Uiso 0.5 1 calc R U P B -1
H37 H 0.976333 0.232707 -0.043470 0.110 Uiso 0.5 1 calc R U P B -1
C42 C 0.9467(3) 0.8234(2) 0.31288(14) 0.0332(5) Uani 1 1 d . . . . .

loop_
_atom_site_aniso_label
_atom_site_aniso_U_11
_atom_site_aniso_U_22
_atom_site_aniso_U_33
_atom_site_aniso_U_23
_atom_site_aniso_U_13
_atom_site_aniso_U_12
Fe1 0.02432(16) 0.02639(16) 0.02633(16) -0.00614(12) 0.00019(12) -0.00665(12)
Ge1 0.02357(12) 0.02555(12) 0.03018(13) -0.00636(9) -0.00074(9) -0.00417(8)
O1 0.0480(10) 0.0289(8) 0.0318(8) -0.0066(7) 0.0100(7) -0.0061(7)
C1 0.0436(14) 0.0266(11) 0.0292(11) -0.0013(9) 0.0023(10) -0.0091(9)
N1 0.0279(9) 0.0273(9) 0.0287(9) -0.0044(7) -0.0022(7) -0.0052(7)
C2 0.0327(12) 0.0278(11) 0.0337(12) -0.0041(9) -0.0050(9) -0.0064(9)
C3 0.0321(13) 0.0338(12) 0.0461(14) -0.0034(10) -0.0015(11) -0.0042(10)
C4 0.0319(14) 0.0445(15) 0.0652(18) -0.0085(13) -0.0019(13) 0.0022(11)
C5 0.0463(16) 0.0322(13) 0.071(2) -0.0024(13) -0.0136(15) 0.0032(11)
C6 0.0553(18) 0.0341(13) 0.0534(17) 0.0058(12) -0.0079(14) -0.0050(12)
C7 0.0446(15) 0.0320(12) 0.0420(14) -0.0010(10) 0.0011(11) -0.0048(10)
C8 0.0310(12) 0.0314(11) 0.0314(11) -0.0097(9) 0.0020(9) -0.0063(9)
O2 0.0346(10) 0.0481(10) 0.0528(11) -0.0147(9) 0.0131(8) -0.0134(8)
C9 0.0306(12) 0.0317(11) 0.0361(12) -0.0113(9) -0.0013(9) -0.0125(9)
C10 0.0336(13) 0.0445(14) 0.0389(13) -0.0212(11) 0.0040(10) -0.0145(10)
C11 0.0487(16) 0.0519(15) 0.0268(11) -0.0073(10) -0.0053(11) -0.0245(12)
C12 0.0410(14) 0.0360(13) 0.0431(14) -0.0063(10) -0.0160(11) -0.0112(10)
C13 0.0529(17) 0.0381(14) 0.0554(17) -0.0025(12) -0.0092(13) -0.0236(12)
C14 0.0403(16) 0.074(2) 0.076(2) -0.0545(18) 0.0095(15) -0.0116(14)
C15 0.094(3) 0.099(3) 0.0284(14) -0.0053(15) -0.0008(15) -0.059(2)
C16 0.067(2) 0.0473(17) 0.080(2) -0.0106(15) -0.0470(19) 0.0003(15)
C17 0.0301(14) 0.0681(19) 0.0642(18) -0.0340(15) 0.0116(13) -0.0156(13)
C18 0.0255(11) 0.0256(10) 0.0302(11) -0.0060(8) -0.0024(8) -0.0033(8)
Si1 0.0299(3) 0.0361(3) 0.0394(4) -0.0117(3) -0.0087(3) -0.0013(3)
Si2 0.0290(3) 0.0307(3) 0.0426(4) -0.0103(3) 0.0003(3) 0.0005(2)
Si3 0.0452(4) 0.0302(3) 0.0356(3) -0.0053(3) 0.0057(3) -0.0118(3)
C19 0.0349(14) 0.0482(15) 0.0616(18) -0.0155(13) -0.0154(13) 0.0083(12)
C20 0.0602(19) 0.0555(17) 0.0349(14) -0.0112(12) -0.0105(13) -0.0023(14)
C21 0.0404(15) 0.0551(17) 0.0685(19) -0.0292(15) -0.0116(14) -0.0107(13)
C22 0.0370(14) 0.0514(16) 0.0501(16) -0.0161(13) 0.0100(12) -0.0041(12)
C23 0.0525(17) 0.0392(14) 0.0621(18) -0.0243(13) 0.0071(14) -0.0024(12)
C24 0.0375(15) 0.0415(15) 0.0665(19) -0.0039(13) -0.0111(13) 0.0084(11)
C25 0.0527(18) 0.0448(15) 0.0668(19) -0.0193(14) 0.0272(15) -0.0204(13)
C26 0.065(2) 0.0346(13) 0.0531(16) -0.0061(12) 0.0113(14) -0.0165(13)
C27 0.082(2) 0.0490(16) 0.0336(14) 0.0014(12) -0.0076(14) -0.0165(15)
C28 0.032(3) 0.103(5) 0.056(4) -0.047(4) -0.004(3) -0.011(3)
C29 0.080(8) 0.033(5) 0.054(6) 0.004(5) -0.022(6) -0.021(5)
C30 0.088(7) 0.045(4) 0.097(7) -0.036(4) -0.054(6) 0.018(4)
C31 0.039(5) 0.091(7) 0.046(5) -0.037(5) 0.014(4) -0.018(4)
C32 0.073(5) 0.062(4) 0.056(4) -0.013(3) -0.013(4) -0.016(4)
C33 0.060(7) 0.087(10) 0.068(8) -0.015(7) -0.025(6) -0.020(7)
C34 0.046(6) 0.28(3) 0.139(17) -0.145(18) -0.017(8) -0.003(12)
C35 0.048(4) 0.063(4) 0.029(3) 0.001(3) 0.013(3) 0.001(4)
C36 0.042(8) 0.093(12) 0.031(5) -0.018(6) -0.008(4) -0.020(6)
C37 0.051(4) 0.086(5) 0.040(3) 0.007(3) -0.002(3) 0.001(4)
C38 0.067(9) 0.084(13) 0.056(6) 0.007(9) 0.026(6) -0.005(10)
C39 0.072(5) 0.075(5) 0.057(4) -0.028(4) 0.022(4) -0.025(5)
C40 0.037(7) 0.115(14) 0.032(6) -0.030(6) 0.005(5) -0.029(6)
C41 0.071(6) 0.085(11) 0.048(5) -0.005(8) 0.010(4) 0.018(8)
C42 0.0251(11) 0.0399(12) 0.0397(12) -0.0162(10) -0.0029(9) -0.0088(9)

loop_
_atom_type_symbol
_atom_type_description
_atom_type_scat_dispersion_real
_atom_type_scat_dispersion_imag
_atom_type_scat_source
C C 0.0033 0.0016 'International Tables Vol C Tables 4.2.6.8 and 6.1.1.4'
H H 0.0000 0.0000 'International Tables Vol C Tables 4.2.6.8 and 6.1.1.4'
Fe Fe 0.3463 0.8444 'International Tables Vol C Tables 4.2.6.8 and 6.1.1.4'
Ge Ge 0.1547 1.8001 'International Tables Vol C Tables 4.2.6.8 and 6.1.1.4'
N N 0.0061 0.0033 'International Tables Vol C Tables 4.2.6.8 and 6.1.1.4'
O O 0.0106 0.0060 'International Tables Vol C Tables 4.2.6.8 and 6.1.1.4'
Si Si 0.0817 0.0704 'International Tables Vol C Tables 4.2.6.8 and 6.1.1.4'

loop_
_geom_angle_atom_site_label_1
_geom_angle_atom_site_label_2
_geom_angle_atom_site_label_3
_geom_angle
C8 Fe1 N1 99.65(10)
C8 Fe1 C11 89.58(11)
N1 Fe1 C11 151.93(9)
C8 Fe1 C12 119.36(11)
N1 Fe1 C12 140.99(9)
C11 Fe1 C12 39.35(11)
C8 Fe1 C42 155.86(10)
N1 Fe1 C42 102.31(9)
C11 Fe1 C42 66.30(10)
C12 Fe1 C42 39.61(10)
C8 Fe1 C10 96.69(10)
N1 Fe1 C10 111.97(9)
C11 Fe1 C10 40.20(11)
C12 Fe1 C10 66.36(10)
C42 Fe1 C10 65.78(9)
C8 Fe1 C9 132.56(10)
N1 Fe1 C9 89.04(8)
C11 Fe1 C9 65.80(9)
C12 Fe1 C9 65.56(9)
C42 Fe1 C9 38.87(9)
C10 Fe1 C9 38.58(9)
C8 Fe1 Ge1 98.12(7)
N1 Fe1 Ge1 83.15(5)
C11 Fe1 Ge1 121.97(8)
C12 Fe1 Ge1 90.61(7)
C42 Fe1 Ge1 94.34(6)
C10 Fe1 Ge1 156.66(8)
C9 Fe1 Ge1 129.28(7)
O1 Ge1 C18 99.04(8)
O1 Ge1 Fe1 94.12(5)
C18 Ge1 Fe1 140.38(6)
O1 Ge1 H18 98.4(10)
C18 Ge1 H18 102.3(10)
Fe1 Ge1 H18 112.5(10)
C1 O1 Ge1 113.43(14)
O1 C1 N1 124.4(2)
O1 C1 H1 117.8
N1 C1 H1 117.8
C1 N1 C2 114.92(19)
C1 N1 Fe1 120.58(16)
C2 N1 Fe1 124.46(15)
C3 C2 C7 118.9(2)
C3 C2 N1 119.4(2)
C7 C2 N1 121.7(2)
C2 C3 C4 119.9(2)
C2 C3 H3 120.1
C4 C3 H3 120.1
C5 C4 C3 121.4(3)
C5 C4 H4 119.3
C3 C4 H4 119.3
C6 C5 C4 118.7(3)
C6 C5 H5 120.6
C4 C5 H5 120.6
C5 C6 C7 120.9(3)
C5 C6 H6 119.6
C7 C6 H6 119.6
C6 C7 C2 120.2(3)
C6 C7 H7 119.9
C2 C7 H7 119.9
O2 C8 Fe1 172.2(2)
C10 C9 C42 108.7(2)
C10 C9 C13 126.2(2)
C42 C9 C13 124.9(2)
C10 C9 Fe1 69.62(13)
C42 C9 Fe1 69.26(13)
C13 C9 Fe1 130.85(18)
C9 C10 C11 107.4(2)
C9 C10 C14 125.9(3)
C11 C10 C14 126.5(3)
C9 C10 Fe1 71.81(13)
C11 C10 Fe1 68.73(13)
C14 C10 Fe1 129.57(19)
C12 C11 C10 108.1(2)
C12 C11 C15 125.8(3)
C10 C11 C15 125.8(3)
C12 C11 Fe1 71.16(14)
C10 C11 Fe1 71.07(14)
C15 C11 Fe1 128.40(19)
C11 C12 C42 107.7(2)
C11 C12 C16 126.3(3)
C42 C12 C16 125.2(3)
C11 C12 Fe1 69.49(15)
C42 C12 Fe1 70.33(14)
C16 C12 Fe1 133.67(19)
C9 C13 H13 109.5
C9 C13 H13A 109.5
H13 C13 H13A 109.5
C9 C13 H13B 109.5
H13 C13 H13B 109.5
H13A C13 H13B 109.5
C10 C14 H14 109.5
C10 C14 H14A 109.5
H14 C14 H14A 109.5
C10 C14 H14B 109.5
H14 C14 H14B 109.5
H14A C14 H14B 109.5
C11 C15 H15 109.5
C11 C15 H15A 109.5
H15 C15 H15A 109.5
C11 C15 H15B 109.5
H15 C15 H15B 109.5
H15A C15 H15B 109.5
C12 C16 H16 109.5
C12 C16 H16A 109.5
H16 C16 H16A 109.5
C12 C16 H16B 109.5
H16 C16 H16B 109.5
H16A C16 H16B 109.5
C42 C17 H17 109.5
C42 C17 H17A 109.5
H17 C17 H17A 109.5
C42 C17 H17B 109.5
H17 C17 H17B 109.5
H17A C17 H17B 109.5
Si1 C18 Si2 110.66(11)
Si1 C18 Si3 109.70(11)
Si2 C18 Si3 111.95(11)
Si1 C18 Ge1 111.31(11)
Si2 C18 Ge1 104.56(10)
Si3 C18 Ge1 108.57(11)
C19 Si1 C21 107.27(14)
C19 Si1 C20 105.49(14)
C21 Si1 C20 104.16(14)
C19 Si1 C18 112.49(12)
C21 Si1 C18 111.38(12)
C20 Si1 C18 115.37(12)
C22 Si2 C23 105.15(14)
C22 Si2 C24 106.57(14)
C23 Si2 C24 105.46(14)
C22 Si2 C18 113.26(11)
C23 Si2 C18 113.18(12)
C24 Si2 C18 112.56(12)
C27 Si3 C25 105.21(16)
C27 Si3 C26 106.21(14)
C25 Si3 C26 105.39(14)
C27 Si3 C18 111.37(12)
C25 Si3 C18 113.72(13)
C26 Si3 C18 114.21(12)
Si1 C19 H19 109.5
Si1 C19 H19A 109.5
H19 C19 H19A 109.5
Si1 C19 H19B 109.5
H19 C19 H19B 109.5
H19A C19 H19B 109.5
Si1 C20 H20 109.5
Si1 C20 H20A 109.5
H20 C20 H20A 109.5
Si1 C20 H20B 109.5
H20 C20 H20B 109.5
H20A C20 H20B 109.5
Si1 C21 H21 109.5
Si1 C21 H21A 109.5
H21 C21 H21A 109.5
Si1 C21 H21B 109.5
H21 C21 H21B 109.5
H21A C21 H21B 109.5
Si2 C22 H22 109.5
Si2 C22 H22A 109.5
H22 C22 H22A 109.5
Si2 C22 H22B 109.5
H22 C22 H22B 109.5
H22A C22 H22B 109.5
Si2 C23 H23 109.5
Si2 C23 H23A 109.5
H23 C23 H23A 109.5
Si2 C23 H23B 109.5
H23 C23 H23B 109.5
H23A C23 H23B 109.5
Si2 C24 H24 109.5
Si2 C24 H24A 109.5
H24 C24 H24A 109.5
Si2 C24 H24B 109.5
H24 C24 H24B 109.5
H24A C24 H24B 109.5
Si3 C25 H25 109.5
Si3 C25 H25A 109.5
H25 C25 H25A 109.5
Si3 C25 H25B 109.5
H25 C25 H25B 109.5
H25A C25 H25B 109.5
Si3 C26 H26 109.5
Si3 C26 H26A 109.5
H26 C26 H26A 109.5
Si3 C26 H26B 109.5
H26 C26 H26B 109.5
H26A C26 H26B 109.5
Si3 C27 H27 109.5
Si3 C27 H27A 109.5
H27 C27 H27A 109.5
Si3 C27 H27B 109.5
H27 C27 H27B 109.5
H27A C27 H27B 109.5
C34 C28 C29 121.3(9)
C34 C28 C33 118.7(9)
C29 C28 C33 120.0
C28 C29 C30 120.0
C28 C29 H29 120.0
C30 C29 H29 120.0
C31 C30 C29 120.0
C31 C30 H30 120.0
C29 C30 H30 120.0
C30 C31 C32 120.0
C30 C31 H31 120.0
C32 C31 H31 120.0
C33 C32 C31 120.0
C33 C32 H32 120.0
C31 C32 H32 120.0
C32 C33 C28 120.0
C32 C33 H33 120.0
C28 C33 H33 120.0
C28 C34 H34 109.5
C28 C34 H34A 109.5
H34 C34 H34A 109.5
C28 C34 H34B 109.5
H34 C34 H34B 109.5
H34A C34 H34B 109.5
C40 C35 C36 111(3)
C40 C35 C41 124.9(19)
C36 C35 C41 124.5(19)
C37 C36 C35 119.8(16)
C37 C36 H40 120.1
C35 C36 H40 120.1
C36 C37 C38 122.7(13)
C36 C37 H41 118.6
C38 C37 H41 118.6
C39 C38 C37 121.1(12)
C39 C38 H42 119.5
C37 C38 H42 119.5
C40 C39 C38 115.3(14)
C40 C39 H39 122.4
C38 C39 H39 122.4
C39 C40 C35 131(2)
C39 C40 H38 114.7
C35 C40 H38 114.7
C35 C41 H35 109.5
C35 C41 H36 109.5
H35 C41 H36 109.5
C35 C41 H37 109.5
H35 C41 H37 109.5
H36 C41 H37 109.5
C9 C42 C12 108.0(2)
C9 C42 C17 125.3(2)
C12 C42 C17 126.1(3)
C9 C42 Fe1 71.87(13)
C12 C42 Fe1 70.05(14)
C17 C42 Fe1 130.42(18)

loop_
_geom_bond_atom_site_label_1
_geom_bond_atom_site_label_2
_geom_bond_distance
Fe1 C8 1.726(2)
Fe1 N1 2.0171(19)
Fe1 C11 2.072(2)
Fe1 C12 2.094(2)
Fe1 C42 2.098(2)
Fe1 C10 2.103(2)
Fe1 C9 2.132(2)
Fe1 Ge1 2.3110(4)
Ge1 O1 1.9351(16)
Ge1 C18 2.003(2)
Ge1 H18 1.59(3)
O1 C1 1.278(3)
C1 N1 1.293(3)
C1 H1 0.9500
N1 C2 1.426(3)
C2 C3 1.372(3)
C2 C7 1.393(3)
C3 C4 1.383(4)
C3 H3 0.9500
C4 C5 1.377(4)
C4 H4 0.9500
C5 C6 1.363(4)
C5 H5 0.9500
C6 C7 1.383(4)
C6 H6 0.9500
C7 H7 0.9500
C8 O2 1.151(3)
C9 C10 1.399(3)
C9 C42 1.408(3)
C9 C13 1.489(3)
C10 C11 1.435(4)
C10 C14 1.481(4)
C11 C12 1.403(4)
C11 C15 1.497(4)
C12 C42 1.420(4)
C12 C16 1.497(4)
C13 H13 0.9800
C13 H13A 0.9800
C13 H13B 0.9800
C14 H14 0.9800
C14 H14A 0.9800
C14 H14B 0.9800
C15 H15 0.9800
C15 H15A 0.9800
C15 H15B 0.9800
C16 H16 0.9800
C16 H16A 0.9800
C16 H16B 0.9800
C17 C42 1.492(3)
C17 H17 0.9800
C17 H17A 0.9800
C17 H17B 0.9800
C18 Si1 1.883(2)
C18 Si2 1.886(2)
C18 Si3 1.893(2)
Si1 C19 1.864(3)
Si1 C21 1.868(3)
Si1 C20 1.871(3)
Si2 C22 1.868(3)
Si2 C23 1.868(3)
Si2 C24 1.870(3)
Si3 C27 1.853(3)
Si3 C25 1.867(3)
Si3 C26 1.871(3)
C19 H19 0.9800
C19 H19A 0.9800
C19 H19B 0.9800
C20 H20 0.9800
C20 H20A 0.9800
C20 H20B 0.9800
C21 H21 0.9800
C21 H21A 0.9800
C21 H21B 0.9800
C22 H22 0.9800
C22 H22A 0.9800
C22 H22B 0.9800
C23 H23 0.9800
C23 H23A 0.9800
C23 H23B 0.9800
C24 H24 0.9800
C24 H24A 0.9800
C24 H24B 0.9800
C25 H25 0.9800
C25 H25A 0.9800
C25 H25B 0.9800
C26 H26 0.9800
C26 H26A 0.9800
C26 H26B 0.9800
C27 H27 0.9800
C27 H27A 0.9800
C27 H27B 0.9800
C28 C34 1.373(13)
C28 C29 1.3900
C28 C33 1.3900
C29 C30 1.3900
C29 H29 0.9500
C30 C31 1.3900
C30 H30 0.9500
C31 C32 1.3900
C31 H31 0.9500
C32 C33 1.3900
C32 H32 0.9500
C33 H33 0.9500
C34 H34 0.9800
C34 H34A 0.9800
C34 H34B 0.9800
C35 C40 1.39(2)
C35 C36 1.47(3)
C35 C41 1.474(15)
C36 C37 1.29(4)
C36 H40 0.9500
C37 C38 1.38(3)
C37 H41 0.9500
C38 C39 1.35(3)
C38 H42 0.9500
C39 C40 1.29(4)
C39 H39 0.9500
C40 H38 0.9500
C41 H35 0.9800
C41 H36 0.9800
C41 H37 0.9800

loop_
_geom_torsion_atom_site_label_1
_geom_torsion_atom_site_label_2
_geom_torsion_atom_site_label_3
_geom_torsion_atom_site_label_4
_geom_torsion
Ge1 O1 C1 N1 12.0(3)
O1 C1 N1 C2 -176.5(2)
O1 C1 N1 Fe1 5.4(3)
C1 N1 C2 C3 136.4(2)
Fe1 N1 C2 C3 -45.6(3)
C1 N1 C2 C7 -44.2(3)
Fe1 N1 C2 C7 133.8(2)
C7 C2 C3 C4 1.7(4)
N1 C2 C3 C4 -178.9(2)
C2 C3 C4 C5 -1.0(5)
C3 C4 C5 C6 0.2(5)
C4 C5 C6 C7 0.0(5)
C5 C6 C7 C2 0.7(5)
C3 C2 C7 C6 -1.5(4)
N1 C2 C7 C6 179.1(2)
C42 C9 C10 C11 1.5(3)
C13 C9 C10 C11 -173.8(2)
Fe1 C9 C10 C11 59.81(16)
C42 C9 C10 C14 175.5(2)
C13 C9 C10 C14 0.2(4)
Fe1 C9 C10 C14 -126.1(3)
C42 C9 C10 Fe1 -58.34(16)
C13 C9 C10 Fe1 126.4(2)
C9 C10 C11 C12 0.1(3)
C14 C10 C11 C12 -173.9(2)
Fe1 C10 C11 C12 61.90(17)
C9 C10 C11 C15 174.0(2)
C14 C10 C11 C15 0.0(4)
Fe1 C10 C11 C15 -124.2(3)
C9 C10 C11 Fe1 -61.78(16)
C14 C10 C11 Fe1 124.2(3)
C10 C11 C12 C42 -1.6(3)
C15 C11 C12 C42 -175.5(2)
Fe1 C11 C12 C42 60.20(16)
C10 C11 C12 C16 168.4(2)
C15 C11 C12 C16 -5.5(4)
Fe1 C11 C12 C16 -129.8(3)
C10 C11 C12 Fe1 -61.85(17)
C15 C11 C12 Fe1 124.3(3)
Si2 C18 Si1 C19 -159.35(14)
Si3 C18 Si1 C19 76.64(15)
Ge1 C18 Si1 C19 -43.54(16)
Si2 C18 Si1 C21 80.17(15)
Si3 C18 Si1 C21 -43.84(16)
Ge1 C18 Si1 C21 -164.02(13)
Si2 C18 Si1 C20 -38.28(16)
Si3 C18 Si1 C20 -162.29(13)
Ge1 C18 Si1 C20 77.53(15)
Si1 C18 Si2 C22 72.31(15)
Si3 C18 Si2 C22 -164.98(13)
Ge1 C18 Si2 C22 -47.63(15)
Si1 C18 Si2 C23 -47.26(17)
Si3 C18 Si2 C23 75.45(16)
Ge1 C18 Si2 C23 -167.20(12)
Si1 C18 Si2 C24 -166.72(13)
Si3 C18 Si2 C24 -44.02(16)
Ge1 C18 Si2 C24 73.34(14)
Si1 C18 Si3 C27 -155.11(14)
Si2 C18 Si3 C27 81.64(16)
Ge1 C18 Si3 C27 -33.28(17)
Si1 C18 Si3 C25 -36.45(16)
Si2 C18 Si3 C25 -159.70(13)
Ge1 C18 Si3 C25 85.38(15)
Si1 C18 Si3 C26 84.58(16)
Si2 C18 Si3 C26 -38.67(18)
Ge1 C18 Si3 C26 -153.58(14)
C34 C28 C29 C30 -177.9(10)
C33 C28 C29 C30 0.0
C28 C29 C30 C31 0.0
C29 C30 C31 C32 0.0
C30 C31 C32 C33 0.0
C31 C32 C33 C28 0.0
C34 C28 C33 C32 177.9(10)
C29 C28 C33 C32 0.0
C40 C35 C36 C37 -1(4)
C41 C35 C36 C37 177.0(18)
C35 C36 C37 C38 0(3)
C36 C37 C38 C39 1(3)
C37 C38 C39 C40 -2(2)
C38 C39 C40 C35 2(3)
C36 C35 C40 C39 0(4)
C41 C35 C40 C39 -178(2)
C10 C9 C42 C12 -2.5(3)
C13 C9 C42 C12 172.9(2)
Fe1 C9 C42 C12 -61.06(16)
C10 C9 C42 C17 -174.3(2)
C13 C9 C42 C17 1.1(4)
Fe1 C9 C42 C17 127.2(2)
C10 C9 C42 Fe1 58.56(16)
C13 C9 C42 Fe1 -126.1(2)
C11 C12 C42 C9 2.6(3)
C16 C12 C42 C9 -167.6(2)
Fe1 C12 C42 C9 62.22(16)
C11 C12 C42 C17 174.2(2)
C16 C12 C42 C17 4.1(4)
Fe1 C12 C42 C17 -126.1(2)
C11 C12 C42 Fe1 -59.66(17)
C16 C12 C42 Fe1 130.2(3)
